data_4311197
loop_
_publ_author_name
'Zolt\'an A. G\'al'
'Phillip M. Mallinson'
'Heston J. Orchard'
'Simon J. Clarke'

_publ_section_title
;
 Synthesis and Structure of Alkaline Earth Silicon Nitrides: BaSiN2,
 SrSiN2, and CaSiN2
;
_journal_name_full 'Inorganic Chemistry'
_journal_page_first 3998
_journal_page_last 4006
_journal_paper_doi 10.1021/ic049901p
_journal_volume 43
_journal_year 2004
_chemical_compound_source 'synthesis as described'
_chemical_formula_moiety 'N16 Si8, 8(Ca)'
_chemical_formula_sum 'Ca8 N16 Si8'
_chemical_formula_weight 769.52
_chemical_name_common 'Calcium Silicon Nitride'
_chemical_name_systematic 'Calcium Silicon DiNitride'
_space_group_IT_number 61
_symmetry_cell_setting orthorhombic
_symmetry_Int_Tables_number 61
_symmetry_space_group_name_Hall '-P 2ac 2ab'
_symmetry_space_group_name_H-M 'P b c a'
_atom_sites_solution_hydrogens geom
_atom_sites_solution_primary direct
_atom_sites_solution_secondary difmap
_audit_conform_dict_location ftp://ftp.iucr.org/pub/cif_core.dic
_audit_conform_dict_name cif_core.dic
_audit_conform_dict_version 2.2
_audit_creation_date 2003-12-16T18:32:03-00:00
_audit_creation_method 'WinGX routine CIF_UPDATE'
_cell_angle_alpha 90
_cell_angle_beta 90
_cell_angle_gamma 90
_cell_formula_units_Z 2
_cell_length_a 5.1229(3)
_cell_length_b 10.2074(6)
_cell_length_c 14.8233(9)
_cell_measurement_reflns_used 23647
_cell_measurement_temperature 150(2)
_cell_measurement_theta_max 32.032
_cell_measurement_theta_min 5.097
_cell_measurement_wavelength 0.71073
_cell_volume 775.13(8)
_computing_cell_refinement 'HKL Scalepack (Otwinowski & Minor 1997)'
_computing_data_collection 'Collect (Nonius BV, 1997-2000)'
_computing_data_reduction 'HKL Denzo and Scalepack (Otwinowski & Minor 1997)'
_computing_molecular_graphics 'Ortep-3 for Windows (Farrugia, 1997)'
_computing_publication_material 'WinGX publication routines (Farrugia, 1999)'
_computing_structure_refinement 'SHELXL-97 (Sheldrick, 1997)'
_computing_structure_solution 'SHELXS-97 (Sheldrick, 1997)'
_diffrn_ambient_temperature 150(2)
_diffrn_detector 'CCD plate'
_diffrn_measured_fraction_theta_full 0.994
_diffrn_measured_fraction_theta_max 0.994
_diffrn_measurement_device '95mm CCD camera on \k-goniostat'
_diffrn_measurement_device_type KappaCCD
_diffrn_measurement_method 'CCD rotation images, thick slices'
_diffrn_orient_matrix_type 'by Nonius Collect from scalepack cell'
_diffrn_orient_matrix_UB_11 -0.151143
_diffrn_orient_matrix_UB_12 -0.376875E-1
_diffrn_orient_matrix_UB_13 0.338982E-1
_diffrn_orient_matrix_UB_21 -0.649548E-1
_diffrn_orient_matrix_UB_22 -0.419203E-1
_diffrn_orient_matrix_UB_23 -0.566907E-1
_diffrn_orient_matrix_UB_31 0.105074
_diffrn_orient_matrix_UB_32 -0.801255E-1
_diffrn_orient_matrix_UB_33 0.137154E-1
_diffrn_radiation_monochromator graphite
_diffrn_radiation_probe x-ray
_diffrn_radiation_type MoK\a
_diffrn_radiation_wavelength 0.71073
_diffrn_reflns_av_R_equivalents 0.0449
_diffrn_reflns_av_unetI/netI 0.0504
_diffrn_reflns_limit_h_max 7
_diffrn_reflns_limit_h_min -7
_diffrn_reflns_limit_k_max 14
_diffrn_reflns_limit_k_min -14
_diffrn_reflns_limit_l_max 20
_diffrn_reflns_limit_l_min -20
_diffrn_reflns_number 1946
_diffrn_reflns_theta_full 29.57
_diffrn_reflns_theta_max 29.57
_diffrn_reflns_theta_min 5.23
_diffrn_source 'Enraf Nonius FR590'
_exptl_absorpt_coefficient_mu 3.384
_exptl_absorpt_correction_type none
_exptl_crystal_colour white
_exptl_crystal_density_diffrn 3.297
_exptl_crystal_density_method 'not measured'
_exptl_crystal_description needle
_exptl_crystal_F_000 768
_exptl_crystal_size_max 0.02
_exptl_crystal_size_mid 0.015
_exptl_crystal_size_min 0.01
_refine_diff_density_max 0.988
_refine_diff_density_min -0.691
_refine_diff_density_rms 0.169
_refine_ls_extinction_method none
_refine_ls_goodness_of_fit_ref 1.025
_refine_ls_hydrogen_treatment mixed
_refine_ls_matrix_type full
_refine_ls_number_parameters 73
_refine_ls_number_reflns 1071
_refine_ls_number_restraints 0
_refine_ls_restrained_S_all 1.025
_refine_ls_R_factor_all 0.0781
_refine_ls_R_factor_gt 0.0392
_refine_ls_shift/su_max 0
_refine_ls_shift/su_mean 0
_refine_ls_structure_factor_coef Fsqd
_refine_ls_weighting_details 'calc w=1/[\s^2^(Fo^2^)+(0.0452P)^2^+0.1534P] where P=(Fo^2^+2Fc^2^)/3'
_refine_ls_weighting_scheme calc
_refine_ls_wR_factor_gt 0.0851
_refine_ls_wR_factor_ref 0.0988
_reflns_number_gt 696
_reflns_number_total 1071
_reflns_threshold_expression >2sigma(I)
_cod_data_source_file ic049901psi20040126_125250_3.cif
_cod_data_source_block CaSiN2
_cod_database_code 4311197

loop_
_symmetry_equiv_pos_as_xyz
'x, y, z'
'-x+1/2, -y, z+1/2'
'x+1/2, -y+1/2, -z'
'-x, y+1/2, -z+1/2'
'-x, -y, -z'
'x-1/2, y, -z-1/2'
'-x-1/2, y-1/2, z'
'x, -y-1/2, z-1/2'

loop_
_atom_site_label
_atom_site_type_symbol
_atom_site_fract_x
_atom_site_fract_y
_atom_site_fract_z
_atom_site_U_iso_or_equiv
_atom_site_adp_type
_atom_site_occupancy
_atom_site_symmetry_multiplicity
_atom_site_calc_flag
_atom_site_refinement_flags
_atom_site_disorder_assembly
_atom_site_disorder_group
Ca1 Ca 0.24137(14) 0.00968(7) 0.06500(4) 0.0119(2) Uani 1 1 d . . .
Ca2 Ca 0.34622(14) 0.27408(7) 0.18759(4) 0.0115(2) Uani 1 1 d . . .
Si1 Si 0.22653(18) 0.01663(9) 0.31208(6) 0.0084(2) Uani 1 1 d . . .
Si2 Si 0.3172(2) 0.27003(9) 0.43722(6) 0.0089(2) Uani 1 1 d . . .
N1 N 0.0949(6) 0.4774(3) 0.21549(18) 0.0113(6) Uani 1 1 d . . .
N2 N 0.1495(6) 0.2761(3) 0.03544(19) 0.0125(7) Uani 1 1 d . . .
N3 N 0.1972(5) 0.4268(3) 0.40904(19) 0.0111(6) Uani 1 1 d . . .
N4 N 0.2762(6) 0.1798(3) 0.33824(18) 0.0127(6) Uani 1 1 d . . .

loop_
_atom_site_aniso_label
_atom_site_aniso_U_11
_atom_site_aniso_U_22
_atom_site_aniso_U_33
_atom_site_aniso_U_23
_atom_site_aniso_U_13
_atom_site_aniso_U_12
Ca1 0.0120(4) 0.0146(4) 0.0092(4) 0.0014(3) -0.0014(2) -0.0018(3)
Ca2 0.0114(4) 0.0139(4) 0.0092(4) 0.0000(3) 0.0004(3) 0.0017(3)
Si1 0.0084(5) 0.0099(5) 0.0069(5) 0.0000(4) 0.0005(4) 0.0003(4)
Si2 0.0093(5) 0.0100(5) 0.0074(5) 0.0002(4) 0.0007(3) -0.0003(4)
N1 0.0098(15) 0.0133(15) 0.0108(13) -0.0019(12) -0.0006(11) -0.0009(12)
N2 0.0128(16) 0.0125(16) 0.0121(14) -0.0010(12) 0.0018(12) -0.0015(13)
N3 0.0119(14) 0.0101(15) 0.0113(13) -0.0013(12) 0.0011(12) -0.0006(12)
N4 0.0131(15) 0.0123(15) 0.0126(14) 0.0009(12) -0.0001(12) -0.0010(13)

loop_
_atom_type_symbol
_atom_type_description
_atom_type_scat_dispersion_real
_atom_type_scat_dispersion_imag
_atom_type_scat_source
Ca Ca 0.2262 0.3064 'International Tables Vol C Tables 4.2.6.8 and 6.1.1.4'
N N 0.0061 0.0033 'International Tables Vol C Tables 4.2.6.8 and 6.1.1.4'
Si Si 0.0817 0.0704 'International Tables Vol C Tables 4.2.6.8 and 6.1.1.4'

loop_
_geom_angle_atom_site_label_1
_geom_angle_atom_site_label_2
_geom_angle_atom_site_label_3
_geom_angle
_geom_angle_site_symmetry_1
_geom_angle_site_symmetry_3
_geom_angle_publ_flag
N1 Ca1 N3 163.40(10) 7_655 8_565 ?
N1 Ca1 N3 97.34(10) 7_655 4_545 ?
N3 Ca1 N3 99.12(9) 8_565 4_545 ?
N1 Ca1 N2 87.35(9) 7_655 7_655 ?
N3 Ca1 N2 96.30(10) 8_565 7_655 ?
N3 Ca1 N2 84.39(10) 4_545 7_655 ?
N1 Ca1 N2 109.72(9) 7_655 . ?
N3 Ca1 N2 64.68(9) 8_565 . ?
N3 Ca1 N2 101.98(9) 4_545 . ?
N2 Ca1 N2 160.54(13) 7_655 . ?
N1 Ca1 Si2 130.57(7) 7_655 8_565 ?
N3 Ca1 Si2 36.51(7) 8_565 8_565 ?
N3 Ca1 Si2 119.07(7) 4_545 8_565 ?
N2 Ca1 Si2 125.78(8) 7_655 8_565 ?
N2 Ca1 Si2 35.32(6) . 8_565 ?
N1 Ca1 N3 60.78(8) 7_655 4_645 ?
N3 Ca1 N3 106.65(8) 8_565 4_645 ?
N3 Ca1 N3 139.63(12) 4_545 4_645 ?
N2 Ca1 N3 62.63(9) 7_655 4_645 ?
N2 Ca1 N3 116.91(8) . 4_645 ?
Si2 Ca1 N3 99.72(6) 8_565 4_645 ?
N1 Ca1 Ca2 52.44(7) 7_655 7_655 ?
N3 Ca1 Ca2 140.35(7) 8_565 7_655 ?
N3 Ca1 Ca2 59.67(7) 4_545 7_655 ?
N2 Ca1 Ca2 51.82(7) 7_655 7_655 ?
N2 Ca1 Ca2 146.79(6) . 7_655 ?
Si2 Ca1 Ca2 176.85(3) 8_565 7_655 ?
N3 Ca1 Ca2 80.99(6) 4_645 7_655 ?
N1 Ca1 Si1 34.31(7) 7_655 6_656 ?
N3 Ca1 Si1 129.50(7) 8_565 6_656 ?
N3 Ca1 Si1 131.27(7) 4_545 6_656 ?
N2 Ca1 Si1 86.84(7) 7_655 6_656 ?
N2 Ca1 Si1 101.90(6) . 6_656 ?
Si2 Ca1 Si1 104.74(3) 8_565 6_656 ?
N3 Ca1 Si1 33.27(6) 4_645 6_656 ?
Ca2 Ca1 Si1 77.55(3) 7_655 6_656 ?
N1 Ca1 Ca1 146.58(8) 7_655 5 ?
N3 Ca1 Ca1 49.84(7) 8_565 5 ?
N3 Ca1 Ca1 49.29(7) 4_545 5 ?
N2 Ca1 Ca1 90.49(7) 7_655 5 ?
N2 Ca1 Ca1 80.35(7) . 5 ?
Si2 Ca1 Ca1 76.06(3) 8_565 5 ?
N3 Ca1 Ca1 144.06(7) 4_645 5 ?
Ca2 Ca1 Ca1 101.55(3) 7_655 5 ?
Si1 Ca1 Ca1 177.16(4) 6_656 5 ?
N1 Ca1 Si1 76.29(7) 7_655 6_556 ?
N3 Ca1 Si1 117.49(7) 8_565 6_556 ?
N3 Ca1 Si1 32.61(7) 4_545 6_556 ?
N2 Ca1 Si1 107.83(7) 7_655 6_556 ?
N2 Ca1 Si1 85.93(6) . 6_556 ?
Si2 Ca1 Si1 117.00(3) 8_565 6_556 ?
N3 Ca1 Si1 135.77(6) 4_645 6_556 ?
Ca2 Ca1 Si1 63.74(3) 7_655 6_556 ?
Si1 Ca1 Si1 109.08(3) 6_656 6_556 ?
Ca1 Ca1 Si1 72.69(3) 5 6_556 ?
N1 Ca1 Ca1 104.75(8) 7_655 5_655 ?
N3 Ca1 Ca1 61.90(7) 8_565 5_655 ?
N3 Ca1 Ca1 144.88(8) 4_545 5_655 ?
N2 Ca1 Ca1 69.97(7) 7_655 5_655 ?
N2 Ca1 Ca1 95.88(6) . 5_655 ?
Si2 Ca1 Ca1 64.21(3) 8_565 5_655 ?
N3 Ca1 Ca1 44.74(6) 4_645 5_655 ?
Ca2 Ca1 Ca1 114.93(4) 7_655 5_655 ?
Si1 Ca1 Ca1 72.39(3) 6_656 5_655 ?
Ca1 Ca1 Ca1 105.76(4) 5 5_655 ?
Si1 Ca1 Ca1 177.41(4) 6_556 5_655 ?
N4 Ca2 N4 96.91(11) 6_656 . ?
N4 Ca2 N2 103.23(10) 6_656 . ?
N4 Ca2 N2 140.64(10) . . ?
N4 Ca2 N1 145.88(11) 6_656 . ?
N4 Ca2 N1 95.76(10) . . ?
N2 Ca2 N1 86.18(10) . . ?
N4 Ca2 N3 63.57(9) 6_656 6_656 ?
N4 Ca2 N3 141.51(10) . 6_656 ?
N2 Ca2 N3 77.80(9) . 6_656 ?
N1 Ca2 N3 87.27(9) . 6_656 ?
N4 Ca2 N1 87.84(10) 6_656 6_656 ?
N4 Ca2 N1 83.77(9) . 6_656 ?
N2 Ca2 N1 129.91(9) . 6_656 ?
N1 Ca2 N1 62.25(7) . 6_656 ?
N3 Ca2 N1 63.79(9) 6_656 6_656 ?
N4 Ca2 Si2 35.00(7) 6_656 6_656 ?
N4 Ca2 Si2 131.55(8) . 6_656 ?
N2 Ca2 Si2 76.61(7) . 6_656 ?
N1 Ca2 Si2 121.69(7) . 6_656 ?
N3 Ca2 Si2 34.94(6) 6_656 6_656 ?
N1 Ca2 Si2 87.80(6) 6_656 6_656 ?
N4 Ca2 Ca1 110.57(7) 6_656 7_665 ?
N4 Ca2 Ca1 146.01(8) . 7_665 ?
N2 Ca2 Ca1 52.34(7) . 7_665 ?
N1 Ca2 Ca1 50.34(7) . 7_665 ?
N3 Ca2 Ca1 49.07(6) 6_656 7_665 ?
N1 Ca2 Ca1 77.88(6) 6_656 7_665 ?
Si2 Ca2 Ca1 76.40(3) 6_656 7_665 ?
N4 Ca2 N1 62.78(9) 6_656 7_655 ?
N4 Ca2 N1 60.40(9) . 7_655 ?
N2 Ca2 N1 99.86(9) . 7_655 ?
N1 Ca2 N1 148.73(8) . 7_655 ?
N3 Ca2 N1 124.00(8) 6_656 7_655 ?
N1 Ca2 N1 127.67(4) 6_656 7_655 ?
Si2 Ca2 N1 89.46(6) 6_656 7_655 ?
Ca1 Ca2 N1 150.79(6) 7_665 7_655 ?
N4 Ca2 N4 135.30(12) 6_656 6_556 ?
N4 Ca2 N4 81.55(10) . 6_556 ?
N2 Ca2 N4 60.34(8) . 6_556 ?
N1 Ca2 N4 77.93(9) . 6_556 ?
N3 Ca2 N4 136.11(8) 6_656 6_556 ?
N1 Ca2 N4 135.67(8) 6_656 6_556 ?
Si2 Ca2 N4 131.95(6) 6_656 6_556 ?
Ca1 Ca2 N4 91.87(6) 7_665 6_556 ?
N1 Ca2 N4 78.64(8) 7_655 6_556 ?
N4 Ca2 Si1 121.09(8) 6_656 7_665 ?
N4 Ca2 Si1 75.82(7) . 7_665 ?
N2 Ca2 Si1 119.09(7) . 7_665 ?
N1 Ca2 Si1 34.08(7) . 7_665 ?
N3 Ca2 Si1 86.37(6) 6_656 7_665 ?
N1 Ca2 Si1 33.72(6) 6_656 7_665 ?
Si2 Ca2 Si1 117.83(3) 6_656 7_665 ?
Ca1 Ca2 Si1 73.02(3) 7_665 7_665 ?
N1 Ca2 Si1 135.79(6) 7_655 7_665 ?
N4 Ca2 Si1 101.98(6) 6_556 7_665 ?
N4 Ca2 Ca2 50.10(7) 6_656 6_656 ?
N4 Ca2 Ca2 65.57(8) . 6_656 ?
N2 Ca2 Ca2 149.92(7) . 6_656 ?
N1 Ca2 Ca2 108.88(7) . 6_656 ?
N3 Ca2 Ca2 77.12(6) 6_656 6_656 ?
N1 Ca2 Ca2 48.49(6) 6_656 6_656 ?
Si2 Ca2 Ca2 73.32(2) 6_656 6_656 ?
Ca1 Ca2 Ca2 117.938(19) 7_665 6_656 ?
N1 Ca2 Ca2 80.88(5) 7_655 6_656 ?
N4 Ca2 Ca2 146.76(6) 6_556 6_656 ?
Si1 Ca2 Ca2 75.51(3) 7_665 6_656 ?
N4 Si1 N1 114.38(14) . 4_545 ?
N4 Si1 N1 109.14(14) . 7_655 ?
N1 Si1 N1 104.48(10) 4_545 7_655 ?
N4 Si1 N3 106.73(13) . 7_655 ?
N1 Si1 N3 106.45(14) 4_545 7_655 ?
N1 Si1 N3 115.90(14) 7_655 7_655 ?
N4 Si1 Ca1 90.47(10) . 6_556 ?
N1 Si1 Ca1 51.07(9) 4_545 6_556 ?
N1 Si1 Ca1 154.43(11) 7_655 6_556 ?
N3 Si1 Ca1 71.47(10) 7_655 6_556 ?
N4 Si1 Ca2 156.56(10) . 7_655 ?
N1 Si1 Ca2 64.21(9) 4_545 7_655 ?
N1 Si1 Ca2 52.67(10) 7_655 7_655 ?
N3 Si1 Ca2 95.57(10) 7_655 7_655 ?
Ca1 Si1 Ca2 103.64(3) 6_556 7_655 ?
N4 Si1 Ca1 76.88(10) . 6_656 ?
N1 Si1 Ca1 154.84(10) 4_545 6_656 ?
N1 Si1 Ca1 91.72(10) 7_655 6_656 ?
N3 Si1 Ca1 48.53(10) 7_655 6_656 ?
Ca1 Si1 Ca1 109.08(3) 6_556 6_656 ?
Ca2 Si1 Ca1 114.71(3) 7_655 6_656 ?
N4 Si1 Ca2 47.51(9) . . ?
N1 Si1 Ca2 103.27(10) 4_545 . ?
N1 Si1 Ca2 67.86(10) 7_655 . ?
N3 Si1 Ca2 147.50(10) 7_655 . ?
Ca1 Si1 Ca2 120.23(3) 6_556 . ?
Ca2 Si1 Ca2 109.11(3) 7_655 . ?
Ca1 Si1 Ca2 100.62(3) 6_656 . ?
N4 Si1 Ca2 46.64(10) . 6_556 ?
N1 Si1 Ca2 67.81(10) 4_545 6_556 ?
N1 Si1 Ca2 119.84(10) 7_655 6_556 ?
N3 Si1 Ca2 123.56(10) 7_655 6_556 ?
Ca1 Si1 Ca2 62.45(2) 6_556 6_556 ?
Ca2 Si1 Ca2 124.68(3) 7_655 6_556 ?
Ca1 Si1 Ca2 120.45(3) 6_656 6_556 ?
Ca2 Si1 Ca2 57.78(2) . 6_556 ?
N4 Si1 Ca2 128.61(11) . 4_645 ?
N1 Si1 Ca2 116.99(10) 4_545 4_645 ?
N1 Si1 Ca2 58.82(10) 7_655 4_645 ?
N3 Si1 Ca2 57.19(10) 7_655 4_645 ?
Ca1 Si1 Ca2 121.06(3) 6_556 4_645 ?
Ca2 Si1 Ca2 58.93(2) 7_655 4_645 ?
Ca1 Si1 Ca2 55.79(2) 6_656 4_645 ?
Ca2 Si1 Ca2 118.61(3) . 4_645 ?
Ca2 Si1 Ca2 175.07(4) 6_556 4_645 ?
N4 Si2 N2 109.30(15) . 6_656 ?
N4 Si2 N2 119.80(15) . 8_566 ?
N2 Si2 N2 107.07(9) 6_656 8_566 ?
N4 Si2 N3 103.74(14) . . ?
N2 Si2 N3 111.19(14) 6_656 . ?
N2 Si2 N3 105.61(14) 8_566 . ?
N4 Si2 Ca1 157.12(11) . 8_566 ?
N2 Si2 Ca1 87.29(10) 6_656 8_566 ?
N2 Si2 Ca1 67.00(10) 8_566 8_566 ?
N3 Si2 Ca1 54.40(9) . 8_566 ?
N4 Si2 Ca2 53.12(11) . 6_556 ?
N2 Si2 Ca2 155.76(11) 6_656 6_556 ?
N2 Si2 Ca2 96.88(11) 8_566 6_556 ?
N3 Si2 Ca2 64.35(10) . 6_556 ?
Ca1 Si2 Ca2 105.92(4) 8_566 6_556 ?
N4 Si2 Ca2 68.42(11) . 6_656 ?
N2 Si2 Ca2 47.72(10) 6_656 6_656 ?
N2 Si2 Ca2 151.11(10) 8_566 6_656 ?
N3 Si2 Ca2 98.21(10) . 6_656 ?
Ca1 Si2 Ca2 117.31(4) 8_566 6_656 ?
Ca2 Si2 Ca2 108.19(3) 6_556 6_656 ?
N4 Si2 Ca1 117.45(11) . 4_655 ?
N2 Si2 Ca1 46.88(10) 6_656 4_655 ?
N2 Si2 Ca1 122.52(11) 8_566 4_655 ?
N3 Si2 Ca1 64.41(10) . 4_655 ?
Ca1 Si2 Ca1 62.52(3) 8_566 4_655 ?
Ca2 Si2 Ca1 121.51(3) 6_556 4_655 ?
Ca2 Si2 Ca1 54.87(2) 6_656 4_655 ?
N4 Si2 Ca1 70.11(11) . 6_656 ?
N2 Si2 Ca1 54.14(10) 6_656 6_656 ?
N2 Si2 Ca1 96.33(10) 8_566 6_656 ?
N3 Si2 Ca1 156.98(10) . 6_656 ?
Ca1 Si2 Ca1 132.53(4) 8_566 6_656 ?
Ca2 Si2 Ca1 120.46(3) 6_556 6_656 ?
Ca2 Si2 Ca1 58.78(2) 6_656 6_656 ?
Ca1 Si2 Ca1 97.97(3) 4_655 6_656 ?
N4 Si2 Ca1 90.83(11) . 2 ?
N2 Si2 Ca1 89.24(10) 6_656 2 ?
N2 Si2 Ca1 43.76(9) 8_566 2 ?
N3 Si2 Ca1 148.52(10) . 2 ?
Ca1 Si2 Ca1 105.44(3) 8_566 2 ?
Ca2 Si2 Ca1 106.09(3) 6_556 2 ?
Ca2 Si2 Ca1 113.14(3) 6_656 2 ?
Ca1 Si2 Ca1 132.40(4) 4_655 2 ?
Ca1 Si2 Ca1 54.40(2) 6_656 2 ?
Si1 N1 Si1 129.39(17) 4 7_665 ?
Si1 N1 Ca1 94.62(12) 4 7_665 ?
Si1 N1 Ca1 123.12(15) 7_665 7_665 ?
Si1 N1 Ca2 130.11(15) 4 . ?
Si1 N1 Ca2 93.25(12) 7_665 . ?
Ca1 N1 Ca2 77.22(9) 7_665 . ?
Si1 N1 Ca2 82.08(11) 4 6_556 ?
Si1 N1 Ca2 89.29(11) 7_665 6_556 ?
Ca1 N1 Ca2 136.78(11) 7_665 6_556 ?
Ca2 N1 Ca2 72.78(8) . 6_556 ?
Si1 N1 Ca2 80.49(10) 4 7_665 ?
Si1 N1 Ca2 80.37(10) 7_665 7_665 ?
Ca1 N1 Ca2 72.90(7) 7_665 7_665 ?
Ca2 N1 Ca2 138.82(11) . 7_665 ?
Ca2 N1 Ca2 146.77(11) 6_556 7_665 ?
Si2 N2 Si2 131.20(17) 6_556 8_565 ?
Si2 N2 Ca2 100.66(13) 6_556 . ?
Si2 N2 Ca2 123.73(15) 8_565 . ?
Si2 N2 Ca1 102.22(13) 6_556 7_665 ?
Si2 N2 Ca1 107.04(13) 8_565 7_665 ?
Ca2 N2 Ca1 75.84(8) . 7_665 ?
Si2 N2 Ca1 95.34(12) 6_556 . ?
Si2 N2 Ca1 77.68(10) 8_565 . ?
Ca2 N2 Ca1 77.29(8) . . ?
Ca1 N2 Ca1 150.12(13) 7_665 . ?
Si1 N3 Si2 126.31(17) 7_665 . ?
Si1 N3 Ca1 128.75(15) 7_665 8_566 ?
Si2 N3 Ca1 89.09(12) . 8_566 ?
Si1 N3 Ca1 98.86(13) 7_665 4 ?
Si2 N3 Ca1 126.87(15) . 4 ?
Ca1 N3 Ca1 80.88(9) 8_566 4 ?
Si1 N3 Ca2 90.86(11) 7_665 6_556 ?
Si2 N3 Ca2 80.71(11) . 6_556 ?
Ca1 N3 Ca2 134.90(12) 8_566 6_556 ?
Ca1 N3 Ca2 71.25(8) 4 6_556 ?
Si1 N3 Ca1 75.25(10) 7_665 4_655 ?
Si2 N3 Ca1 83.81(11) . 4_655 ?
Ca1 N3 Ca1 73.35(8) 8_566 4_655 ?
Ca1 N3 Ca1 139.63(12) 4 4_655 ?
Ca2 N3 Ca1 147.01(11) 6_556 4_655 ?
Si1 N4 Si2 135.61(18) . . ?
Si1 N4 Ca2 102.27(14) . 6_556 ?
Si2 N4 Ca2 91.88(13) . 6_556 ?
Si1 N4 Ca2 101.24(12) . . ?
Si2 N4 Ca2 122.67(16) . . ?
Ca2 N4 Ca2 80.47(9) 6_556 . ?
Si1 N4 Ca2 114.21(14) . 6_656 ?
Si2 N4 Ca2 80.00(11) . 6_656 ?
Ca2 N4 Ca2 135.30(12) 6_556 6_656 ?
Ca2 N4 Ca2 68.20(8) . 6_656 ?

loop_
_geom_bond_atom_site_label_1
_geom_bond_atom_site_label_2
_geom_bond_distance
_geom_bond_site_symmetry_2
_geom_bond_publ_flag
Ca1 N1 2.406(3) 7_655 ?
Ca1 N3 2.412(3) 8_565 ?
Ca1 N3 2.431(3) 4_545 ?
Ca1 N2 2.488(3) 7_655 ?
Ca1 N2 2.794(3) . ?
Ca1 Si2 2.9657(11) 8_565 ?
Ca1 N3 3.022(3) 4_645 ?
Ca1 Ca2 3.0474(9) 7_655 ?
Ca1 Si1 3.0825(12) 6_656 ?
Ca1 Ca1 3.1415(14) 5 ?
Ca1 Si1 3.2064(12) 6_556 ?
Ca1 Ca1 3.2825(14) 5_655 ?
Ca2 N4 2.434(3) 6_656 ?
Ca2 N4 2.458(3) . ?
Ca2 N2 2.470(3) . ?
Ca2 N1 2.477(3) . ?
Ca2 N3 2.778(3) 6_656 ?
Ca2 N1 2.827(3) 6_656 ?
Ca2 Si2 3.0409(12) 6_656 ?
Ca2 Ca1 3.0474(9) 7_665 ?
Ca2 N1 3.071(3) 7_655 ?
Ca2 N4 3.098(3) 6_556 ?
Ca2 Si1 3.1104(11) 7_665 ?
Ca2 Ca2 3.1598(8) 6_656 ?
Si1 N4 1.729(3) . ?
Si1 N1 1.743(3) 4_545 ?
Si1 N1 1.746(3) 7_655 ?
Si1 N3 1.749(3) 7_655 ?
Si1 Ca1 3.0825(12) 6_556 ?
Si1 Ca2 3.1104(11) 7_655 ?
Si1 Ca1 3.2064(12) 6_656 ?
Si1 Ca2 3.2713(11) 6_556 ?
Si1 Ca2 3.3046(12) 4_645 ?
Si2 N4 1.745(3) . ?
Si2 N2 1.751(3) 6_656 ?
Si2 N2 1.755(3) 8_566 ?
Si2 N3 1.765(3) . ?
Si2 Ca1 2.9657(11) 8_566 ?
Si2 Ca2 3.0409(12) 6_556 ?
Si2 Ca2 3.2815(11) 6_656 ?
Si2 Ca1 3.3314(13) 4_655 ?
Si2 Ca1 3.4329(12) 6_656 ?
Si2 Ca1 3.4394(11) 2 ?
N1 Si1 1.743(3) 4 ?
N1 Si1 1.746(3) 7_665 ?
N1 Ca1 2.406(3) 7_665 ?
N1 Ca2 2.827(3) 6_556 ?
N1 Ca2 3.071(3) 7_665 ?
N2 Si2 1.751(3) 6_556 ?
N2 Si2 1.755(3) 8_565 ?
N2 Ca1 2.488(3) 7_665 ?
N3 Si1 1.749(3) 7_665 ?
N3 Ca1 2.412(3) 8_566 ?
N3 Ca1 2.431(3) 4 ?
N3 Ca2 2.778(3) 6_556 ?
N3 Ca1 3.022(3) 4_655 ?
N4 Ca2 2.434(3) 6_556 ?
N4 Ca2 3.098(3) 6_656 ?
